data_4500592
loop_
_publ_author_name
'Kumara Swamy, K. C.'
'Allu, Srinivasarao'
'Srinivas, Venu'
'Balaraman, E.'
'Kumar, K. V. P. Pavan'

_publ_section_title
;
 Alkynyl and Phosphonyl Substituted Nucleobases: A Case of Thermally
 Induced Conformational Polymorphism
;
_journal_issue 6
_journal_name_full 'Crystal Growth &amp; Design'
_journal_page_first 2302
_journal_paper_doi 10.1021/cg101737x
_journal_volume 11
_journal_year 2011
_chemical_formula_sum 'C15 H24 N5 O3 P'
_chemical_formula_weight 353.36
_chemical_name_systematic
; 
 ? 
;
_space_group_IT_number 14
_symmetry_cell_setting monoclinic
_symmetry_space_group_name_Hall '-P 2ybc'
_symmetry_space_group_name_H-M 'P 1 21/c 1'
_atom_sites_solution_hydrogens geom
_atom_sites_solution_primary direct
_atom_sites_solution_secondary difmap
_audit_creation_method SHELXL-97
_cell_angle_alpha 90.00
_cell_angle_beta 103.615(4)
_cell_angle_gamma 90.00
_cell_formula_units_Z 8
_cell_length_a 8.209(1)
_cell_length_b 17.912(2)
_cell_length_c 25.091(3)
_cell_measurement_reflns_used 1477
_cell_measurement_temperature 100(2)
_cell_measurement_theta_max 19.97
_cell_measurement_theta_min 2.27
_cell_volume 3585.7(7)
_computing_cell_refinement 'Bruker SMART'
_computing_data_collection 'Bruker SMART'
_computing_data_reduction 'Bruker SAINT'
_computing_molecular_graphics 'Bruker SHELXTL'
_computing_publication_material 'Bruker SHELXTL'
_computing_structure_refinement 'SHELXL-97 (Sheldrick, 1997)'
_computing_structure_solution 'SHELXS-97 (Sheldrick, 1990)'
_diffrn_ambient_temperature 100(2)
_diffrn_measured_fraction_theta_full 1.000
_diffrn_measured_fraction_theta_max 1.000
_diffrn_measurement_device_type 'CCD area detector'
_diffrn_measurement_method 'phi and omega scans'
_diffrn_radiation_monochromator graphite
_diffrn_radiation_source 'fine-focus sealed tube'
_diffrn_radiation_type MoK\a
_diffrn_radiation_wavelength 0.71073
_diffrn_reflns_av_R_equivalents 0.1122
_diffrn_reflns_av_sigmaI/netI 0.0786
_diffrn_reflns_limit_h_max 9
_diffrn_reflns_limit_h_min -9
_diffrn_reflns_limit_k_max 19
_diffrn_reflns_limit_k_min -19
_diffrn_reflns_limit_l_max 27
_diffrn_reflns_limit_l_min -27
_diffrn_reflns_number 29330
_diffrn_reflns_theta_full 23.25
_diffrn_reflns_theta_max 23.25
_diffrn_reflns_theta_min 1.41
_diffrn_standards_decay_% none
_diffrn_standards_interval_count 'not applicable'
_diffrn_standards_interval_time 'not applicable'
_diffrn_standards_number 'not applicable'
_exptl_absorpt_coefficient_mu 0.177
_exptl_absorpt_correction_T_max 0.9757
_exptl_absorpt_correction_T_min 0.9588
_exptl_absorpt_correction_type empirical
_exptl_absorpt_process_details 'SADABS, Sheldrick(1996)'
_exptl_crystal_colour colorless
_exptl_crystal_density_diffrn 1.309
_exptl_crystal_density_method 'not measured'
_exptl_crystal_description needle
_exptl_crystal_F_000 1504
_exptl_crystal_size_max 0.24
_exptl_crystal_size_mid 0.18
_exptl_crystal_size_min 0.14
_refine_diff_density_max 0.600
_refine_diff_density_min -0.306
_refine_diff_density_rms 0.072
_refine_ls_extinction_method none
_refine_ls_goodness_of_fit_ref 1.031
_refine_ls_hydrogen_treatment mixed
_refine_ls_matrix_type full
_refine_ls_number_parameters 473
_refine_ls_number_reflns 5137
_refine_ls_number_restraints 0
_refine_ls_restrained_S_all 1.031
_refine_ls_R_factor_all 0.1187
_refine_ls_R_factor_gt 0.0746
_refine_ls_shift/su_max 0.013
_refine_ls_shift/su_mean 0.001
_refine_ls_structure_factor_coef Fsqd
_refine_ls_weighting_details 'calc w=1/[\s^2^(Fo^2^)+(0.0624P)^2^+7.3133P] where P=(Fo^2^+2Fc^2^)/3'
_refine_ls_weighting_scheme calc
_refine_ls_wR_factor_gt 0.1532
_refine_ls_wR_factor_ref 0.1750
_reflns_number_gt 3392
_reflns_number_total 5137
_reflns_threshold_expression >2sigma(I)
_cod_data_source_file cg101737x_si_002.cif
_cod_data_source_block compd13
_cod_depositor_comments
;
The following automatic conversions were performed:

'_symmetry_cell_setting' value 'Monoclinic' changed to 'monoclinic'
according to /home/saulius/struct/CIF-dictionaries/cif_core.dic
dictionary named 'cif_core.dic' version 2.4.1 from 2010-06-29.

Automatic conversion script
Id: cif_fix_values 1715 2011-07-08 13:25:40Z adriana 
;
_cod_original_sg_symbol_H-M P2(1)/c
_cod_database_code 4500592

loop_
_symmetry_equiv_pos_as_xyz
'x, y, z'
'-x, y+1/2, -z+1/2'
'-x, -y, -z'
'x, -y-1/2, z-1/2'

loop_
_atom_site_label
_atom_site_type_symbol
_atom_site_fract_x
_atom_site_fract_y
_atom_site_fract_z
_atom_site_U_iso_or_equiv
_atom_site_adp_type
_atom_site_occupancy
_atom_site_symmetry_multiplicity
_atom_site_calc_flag
_atom_site_refinement_flags
C17 C 0.4143(13) 0.7490(5) 0.7068(3) 0.106(3) Uani 1 1 d .
H17A H 0.5078 0.7158 0.7230 0.159 Uiso 1 1 calc R
H17B H 0.4248 0.7652 0.6705 0.159 Uiso 1 1 calc R
H17C H 0.3082 0.7222 0.7034 0.159 Uiso 1 1 calc R
C2 C 0.9074(11) 0.6486(4) 0.7130(3) 0.077(2) Uani 1 1 d .
H2A H 0.7948 0.6693 0.7093 0.115 Uiso 1 1 calc R
H2B H 0.9333 0.6461 0.6769 0.115 Uiso 1 1 calc R
H2C H 0.9896 0.6806 0.7373 0.115 Uiso 1 1 calc R
C16 C 0.4174(10) 0.8115(4) 0.7407(3) 0.074(2) Uani 1 1 d .
H16A H 0.3264 0.8463 0.7236 0.088 Uiso 1 1 calc R
H16B H 0.5256 0.8380 0.7450 0.088 Uiso 1 1 calc R
C4 C 0.3759(7) 0.5159(4) 0.7006(2) 0.0538(18) Uani 1 1 d .
H4A H 0.3620 0.5653 0.6834 0.081 Uiso 1 1 calc R
H4B H 0.2669 0.4908 0.6940 0.081 Uiso 1 1 calc R
H4C H 0.4532 0.4861 0.6849 0.081 Uiso 1 1 calc R
C18 C -0.0477(7) 0.8611(3) 0.7757(2) 0.0430(15) Uani 1 1 d .
H18A H -0.0147 0.9076 0.7967 0.052 Uiso 1 1 calc R
H18B H -0.1310 0.8347 0.7916 0.052 Uiso 1 1 calc R
C3 C 0.4447(7) 0.5242(4) 0.7604(3) 0.0522(17) Uani 1 1 d .
H3A H 0.3633 0.5507 0.7771 0.063 Uiso 1 1 calc R
H3B H 0.4663 0.4744 0.7777 0.063 Uiso 1 1 calc R
C1 C 0.9141(8) 0.5739(3) 0.7363(2) 0.0468(16) Uani 1 1 d .
H1A H 0.8210 0.5432 0.7150 0.056 Uiso 1 1 calc R
H1B H 1.0213 0.5495 0.7349 0.056 Uiso 1 1 calc R
C19 C -0.1217(7) 0.8790(3) 0.7167(2) 0.0478(17) Uani 1 1 d .
H19A H -0.0403 0.9073 0.7018 0.072 Uiso 1 1 calc R
H19B H -0.2234 0.9089 0.7137 0.072 Uiso 1 1 calc R
H19C H -0.1497 0.8325 0.6959 0.072 Uiso 1 1 calc R
N5 N 0.8774(6) 1.1819(2) 0.92553(19) 0.0280(11) Uani 1 1 d .
H5A H 0.781(7) 1.203(3) 0.930(2) 0.034 Uiso 1 1 d .
H5B H 0.953(7) 1.213(3) 0.922(2) 0.034 Uiso 1 1 d .
N1 N 0.7332(5) 0.9365(2) 0.94481(17) 0.0245(10) Uani 1 1 d .
N2 N 0.6432(5) 1.0550(2) 0.94358(16) 0.0219(10) Uani 1 1 d .
N4 N 1.0087(5) 0.9575(2) 0.92676(17) 0.0253(10) Uani 1 1 d .
P2 P 0.26760(18) 0.82824(7) 0.82228(6) 0.0282(4) Uani 1 1 d .
O4 O 0.2995(4) 0.90637(17) 0.83843(14) 0.0339(9) Uani 1 1 d .
O6 O 0.0971(5) 0.8144(2) 0.77855(15) 0.0440(11) Uani 1 1 d .
N6 N 0.2178(5) 0.4203(2) 0.93043(17) 0.0241(10) Uani 1 1 d .
N10 N 0.3796(5) 0.1744(2) 0.92244(18) 0.0243(11) Uani 1 1 d .
H40A H 0.279(7) 0.161(3) 0.918(2) 0.029 Uiso 1 1 d .
H40B H 0.457(6) 0.141(3) 0.925(2) 0.029 Uiso 1 1 d .
N9 N 0.5165(5) 0.3983(2) 0.94404(16) 0.0237(10) Uani 1 1 d .
N7 N 0.1227(5) 0.3026(2) 0.91615(18) 0.0273(10) Uani 1 1 d .
N8 N 0.5779(5) 0.2673(2) 0.93799(16) 0.0202(9) Uani 1 1 d .
O5 O 0.3959(5) 0.78849(19) 0.79400(15) 0.0391(10) Uani 1 1 d .
C26 C 0.0824(6) 0.3734(3) 0.9192(2) 0.0300(13) Uani 1 1 d .
H26 H -0.036(6) 0.393(3) 0.916(2) 0.036 Uiso 1 1 d .
C29 C 0.6162(6) 0.3398(3) 0.9444(2) 0.0268(12) Uani 1 1 d .
H29 H 0.741(6) 0.354(3) 0.9521(19) 0.032 Uiso 1 1 d .
C28 C 0.4155(6) 0.2465(2) 0.92847(18) 0.0178(11) Uani 1 1 d .
C27 C 0.2959(6) 0.3038(3) 0.92590(19) 0.0204(11) Uani 1 1 d .
C30 C 0.3562(6) 0.3758(2) 0.9342(2) 0.0208(11) Uani 1 1 d .
C25 C 0.2177(6) 0.5013(2) 0.9416(2) 0.0288(13) Uani 1 1 d .
H25A H 0.3036 0.5122 0.9756 0.035 Uiso 1 1 calc R
H25B H 0.1072 0.5155 0.9479 0.035 Uiso 1 1 calc R
C24 C 0.2525(6) 0.5482(3) 0.8957(2) 0.0262(12) Uani 1 1 d .
H24A H 0.1662 0.5385 0.8616 0.031 Uiso 1 1 calc R
H24B H 0.3632 0.5348 0.8892 0.031 Uiso 1 1 calc R
C23 C 0.2507(6) 0.6308(2) 0.9108(2) 0.0255(12) Uani 1 1 d .
H23A H 0.1442 0.6422 0.9211 0.031 Uiso 1 1 calc R
H23B H 0.3435 0.6406 0.9432 0.031 Uiso 1 1 calc R
C22 C 0.2687(6) 0.6823(2) 0.8646(2) 0.0261(12) Uani 1 1 d .
H22A H 0.3753 0.6705 0.8545 0.031 Uiso 1 1 calc R
H22B H 0.1764 0.6718 0.8322 0.031 Uiso 1 1 calc R
C20 C 0.2669(6) 0.7646(3) 0.8775(2) 0.0218(12) Uani 1 1 d .
C21 C 0.2552(7) 0.7940(3) 0.9247(2) 0.0358(15) Uani 1 1 d .
H21A H 0.252(6) 0.760(3) 0.956(2) 0.043 Uiso 1 1 d .
H21B H 0.262(6) 0.844(3) 0.929(2) 0.043 Uiso 1 1 d .
P1 P 0.75683(17) 0.54270(7) 0.81469(6) 0.0289(4) Uani 1 1 d .
O3 O 0.5982(4) 0.5659(2) 0.76897(15) 0.0404(10) Uani 1 1 d .
O1 O 0.7736(5) 0.46275(19) 0.82720(15) 0.0390(10) Uani 1 1 d .
O2 O 0.9004(5) 0.5802(2) 0.79250(15) 0.0399(10) Uani 1 1 d .
C10 C 0.7376(6) 0.8551(3) 0.9532(2) 0.0303(13) Uani 1 1 d .
H10A H 0.6337 0.8394 0.9637 0.036 Uiso 1 1 calc R
H10B H 0.8335 0.8425 0.9839 0.036 Uiso 1 1 calc R
C9 C 0.7531(6) 0.8130(3) 0.9039(2) 0.0281(13) Uani 1 1 d .
H9A H 0.8596 0.8262 0.8942 0.034 Uiso 1 1 calc R
H9B H 0.6594 0.8261 0.8726 0.034 Uiso 1 1 calc R
C8 C 0.7497(7) 0.7282(3) 0.9155(2) 0.0320(13) Uani 1 1 d .
H8A H 0.8437 0.7154 0.9468 0.038 Uiso 1 1 calc R
H8B H 0.6438 0.7155 0.9257 0.038 Uiso 1 1 calc R
C7 C 0.7639(6) 0.6826(3) 0.8657(2) 0.0282(13) Uani 1 1 d .
H7A H 0.6732 0.6979 0.8341 0.034 Uiso 1 1 calc R
H7B H 0.8721 0.6944 0.8567 0.034 Uiso 1 1 calc R
C5 C 0.7534(6) 0.5995(3) 0.8734(2) 0.0283(13) Uani 1 1 d .
C6 C 0.7365(7) 0.5660(3) 0.9176(3) 0.0374(15) Uani 1 1 d .
H6A H 0.740(6) 0.510(3) 0.921(2) 0.045 Uiso 1 1 d .
H6B H 0.720(7) 0.592(3) 0.950(2) 0.045 Uiso 1 1 d .
C13 C 0.9130(6) 1.1096(3) 0.92575(19) 0.0207(11) Uani 1 1 d .
C14 C 1.0991(6) 1.0152(3) 0.9175(2) 0.0248(12) Uani 1 1 d .
H14 H 1.207(6) 1.002(3) 0.9110(19) 0.030 Uiso 1 1 d .
N3 N 1.0637(4) 1.0886(2) 0.91712(16) 0.0196(9) Uani 1 1 d .
C12 C 0.8036(5) 1.0528(2) 0.93490(18) 0.0173(11) Uani 1 1 d .
C15 C 0.8605(6) 0.9805(2) 0.93485(19) 0.0202(11) Uani 1 1 d .
C11 C 0.6085(6) 0.9845(3) 0.9487(2) 0.0251(12) Uani 1 1 d .
H11 H 0.509(6) 0.966(3) 0.9558(19) 0.030 Uiso 1 1 d .

loop_
_atom_site_aniso_label
_atom_site_aniso_U_11
_atom_site_aniso_U_22
_atom_site_aniso_U_33
_atom_site_aniso_U_23
_atom_site_aniso_U_13
_atom_site_aniso_U_12
C17 0.189(11) 0.090(7) 0.047(5) 0.004(5) 0.045(6) 0.033(7)
C2 0.127(7) 0.073(6) 0.030(4) -0.005(4) 0.018(4) -0.010(5)
C16 0.108(7) 0.055(5) 0.073(5) 0.041(4) 0.051(5) 0.030(4)
C4 0.041(4) 0.079(5) 0.035(4) -0.012(3) -0.003(3) -0.016(3)
C18 0.037(4) 0.047(4) 0.045(4) 0.003(3) 0.007(3) 0.006(3)
C3 0.033(4) 0.068(5) 0.052(4) -0.007(4) 0.002(3) -0.013(3)
C1 0.057(4) 0.042(4) 0.045(4) -0.015(3) 0.019(3) -0.007(3)
C19 0.036(3) 0.057(4) 0.048(4) 0.019(3) 0.005(3) 0.017(3)
N5 0.018(3) 0.012(3) 0.057(3) -0.001(2) 0.016(2) 0.0015(18)
N1 0.027(2) 0.010(2) 0.041(3) -0.0016(19) 0.017(2) 0.0009(18)
N2 0.019(2) 0.012(2) 0.037(3) -0.0028(18) 0.0103(19) -0.0041(17)
N4 0.019(2) 0.017(2) 0.042(3) -0.003(2) 0.011(2) 0.0012(19)
P2 0.0334(8) 0.0195(7) 0.0311(8) 0.0036(6) 0.0061(6) 0.0041(6)
O4 0.046(2) 0.0142(19) 0.045(2) 0.0079(16) 0.0186(19) 0.0011(16)
O6 0.053(3) 0.028(2) 0.043(2) 0.0050(18) -0.005(2) 0.0082(19)
N6 0.023(2) 0.012(2) 0.039(3) 0.0031(19) 0.009(2) 0.0035(18)
N10 0.016(2) 0.012(2) 0.046(3) 0.001(2) 0.010(2) 0.0039(19)
N9 0.020(2) 0.017(2) 0.033(3) -0.0037(19) 0.0054(19) -0.0016(18)
N7 0.017(2) 0.015(2) 0.051(3) 0.005(2) 0.009(2) -0.0003(18)
N8 0.016(2) 0.016(2) 0.030(2) -0.0026(18) 0.0089(18) -0.0023(18)
O5 0.057(3) 0.029(2) 0.036(2) 0.0072(17) 0.020(2) 0.0139(18)
C26 0.017(3) 0.021(3) 0.053(4) 0.003(3) 0.009(3) 0.001(2)
C29 0.018(3) 0.023(3) 0.039(3) 0.000(2) 0.007(2) -0.005(2)
C28 0.023(3) 0.015(3) 0.018(3) 0.000(2) 0.008(2) -0.004(2)
C27 0.019(3) 0.018(3) 0.024(3) 0.001(2) 0.006(2) 0.002(2)
C30 0.022(3) 0.013(3) 0.027(3) 0.006(2) 0.006(2) -0.001(2)
C25 0.030(3) 0.017(3) 0.042(3) -0.004(2) 0.014(3) 0.003(2)
C24 0.025(3) 0.018(3) 0.035(3) 0.004(2) 0.005(2) -0.002(2)
C23 0.030(3) 0.017(3) 0.029(3) 0.000(2) 0.006(2) 0.002(2)
C22 0.030(3) 0.014(3) 0.033(3) 0.001(2) 0.005(2) 0.002(2)
C20 0.018(3) 0.017(3) 0.027(3) -0.002(2) 0.000(2) -0.003(2)
C21 0.049(4) 0.018(3) 0.039(4) 0.004(3) 0.007(3) 0.007(3)
P1 0.0273(8) 0.0221(7) 0.0345(8) -0.0045(6) 0.0018(6) 0.0028(6)
O3 0.036(2) 0.036(2) 0.043(2) -0.0037(19) -0.0040(18) -0.0039(18)
O1 0.046(2) 0.025(2) 0.045(2) -0.0071(18) 0.0083(19) -0.0020(18)
O2 0.046(2) 0.037(2) 0.039(2) -0.0058(19) 0.0146(19) -0.0076(18)
C10 0.029(3) 0.021(3) 0.043(3) -0.002(2) 0.013(3) -0.004(2)
C9 0.026(3) 0.024(3) 0.034(3) 0.002(2) 0.007(2) -0.004(2)
C8 0.039(3) 0.017(3) 0.041(3) 0.002(2) 0.013(3) -0.001(2)
C7 0.033(3) 0.018(3) 0.032(3) -0.001(2) 0.004(2) 0.005(2)
C5 0.026(3) 0.027(3) 0.030(3) 0.003(3) 0.001(2) 0.002(2)
C6 0.042(4) 0.022(3) 0.048(4) -0.002(3) 0.011(3) 0.002(3)
C13 0.017(3) 0.018(3) 0.024(3) -0.003(2) 0.000(2) 0.002(2)
C14 0.020(3) 0.019(3) 0.038(3) -0.001(2) 0.011(2) 0.001(2)
N3 0.014(2) 0.015(2) 0.029(2) -0.0021(18) 0.0048(18) 0.0001(17)
C12 0.013(3) 0.018(3) 0.020(3) -0.005(2) 0.003(2) -0.004(2)
C15 0.021(3) 0.012(3) 0.028(3) -0.005(2) 0.004(2) -0.004(2)
C11 0.014(3) 0.024(3) 0.041(3) -0.003(2) 0.014(2) -0.004(2)

loop_
_atom_type_symbol
_atom_type_description
_atom_type_scat_dispersion_real
_atom_type_scat_dispersion_imag
_atom_type_scat_source
C C 0.0033 0.0016 'International Tables Vol C Tables 4.2.6.8 and 6.1.1.4'
H H 0.0000 0.0000 'International Tables Vol C Tables 4.2.6.8 and 6.1.1.4'
O O 0.0106 0.0060 'International Tables Vol C Tables 4.2.6.8 and 6.1.1.4'
N N 0.0061 0.0033 'International Tables Vol C Tables 4.2.6.8 and 6.1.1.4'
P P 0.1023 0.0942 'International Tables Vol C Tables 4.2.6.8 and 6.1.1.4'

loop_
_geom_angle_atom_site_label_1
_geom_angle_atom_site_label_2
_geom_angle_atom_site_label_3
_geom_angle
C16 C17 H17A 109.5
C16 C17 H17B 109.5
H17A C17 H17B 109.5
C16 C17 H17C 109.5
H17A C17 H17C 109.5
H17B C17 H17C 109.5
C1 C2 H2A 109.5
C1 C2 H2B 109.5
H2A C2 H2B 109.5
C1 C2 H2C 109.5
H2A C2 H2C 109.5
H2B C2 H2C 109.5
C17 C16 O5 110.0(6)
C17 C16 H16A 109.7
O5 C16 H16A 109.7
C17 C16 H16B 109.7
O5 C16 H16B 109.7
H16A C16 H16B 108.2
C3 C4 H4A 109.5
C3 C4 H4B 109.5
H4A C4 H4B 109.5
C3 C4 H4C 109.5
H4A C4 H4C 109.5
H4B C4 H4C 109.5
O6 C18 C19 108.2(5)
O6 C18 H18A 110.1
C19 C18 H18A 110.1
O6 C18 H18B 110.1
C19 C18 H18B 110.1
H18A C18 H18B 108.4
O3 C3 C4 108.4(5)
O3 C3 H3A 110.0
C4 C3 H3A 110.0
O3 C3 H3B 110.0
C4 C3 H3B 110.0
H3A C3 H3B 108.4
O2 C1 C2 108.4(5)
O2 C1 H1A 110.0
C2 C1 H1A 110.0
O2 C1 H1B 110.0
C2 C1 H1B 110.0
H1A C1 H1B 108.4
C18 C19 H19A 109.5
C18 C19 H19B 109.5
H19A C19 H19B 109.5
C18 C19 H19C 109.5
H19A C19 H19C 109.5
H19B C19 H19C 109.5
C13 N5 H5A 127(3)
C13 N5 H5B 118(4)
H5A N5 H5B 115(5)
C11 N1 C15 105.5(4)
C11 N1 C10 127.6(4)
C15 N1 C10 126.7(4)
C11 N2 C12 103.1(4)
C14 N4 C15 110.6(4)
O4 P2 O5 117.6(2)
O4 P2 O6 114.4(2)
O5 P2 O6 101.2(2)
O4 P2 C20 115.2(2)
O5 P2 C20 100.7(2)
O6 P2 C20 105.8(2)
C18 O6 P2 121.9(3)
C26 N6 C30 106.0(4)
C26 N6 C25 127.3(4)
C30 N6 C25 126.5(4)
C28 N10 H40A 118(3)
C28 N10 H40B 122(3)
H40A N10 H40B 119(5)
C29 N9 C30 109.9(4)
C26 N7 C27 103.6(4)
C29 N8 C28 119.0(4)
C16 O5 P2 121.8(4)
N7 C26 N6 113.6(4)
N7 C26 H26 125(3)
N6 C26 H26 122(3)
N9 C29 N8 129.6(5)
N9 C29 H29 113(3)
N8 C29 H29 117(3)
N10 C28 N8 118.3(4)
N10 C28 C27 124.8(4)
N8 C28 C27 117.0(4)
C30 C27 N7 111.0(4)
C30 C27 C28 116.9(4)
N7 C27 C28 132.1(4)
N9 C30 N6 126.7(4)
N9 C30 C27 127.6(4)
N6 C30 C27 105.7(4)
N6 C25 C24 113.3(4)
N6 C25 H25A 108.9
C24 C25 H25A 108.9
N6 C25 H25B 108.9
C24 C25 H25B 108.9
H25A C25 H25B 107.7
C25 C24 C23 109.7(4)
C25 C24 H24A 109.7
C23 C24 H24A 109.7
C25 C24 H24B 109.7
C23 C24 H24B 109.7
H24A C24 H24B 108.2
C22 C23 C24 113.1(4)
C22 C23 H23A 109.0
C24 C23 H23A 109.0
C22 C23 H23B 109.0
C24 C23 H23B 109.0
H23A C23 H23B 107.8
C20 C22 C23 115.0(4)
C20 C22 H22A 108.5
C23 C22 H22A 108.5
C20 C22 H22B 108.5
C23 C22 H22B 108.5
H22A C22 H22B 107.5
C21 C20 C22 126.1(5)
C21 C20 P2 116.9(4)
C22 C20 P2 116.8(4)
C20 C21 H21A 119(3)
C20 C21 H21B 120(4)
H21A C21 H21B 121(5)
O1 P1 O2 117.0(2)
O1 P1 O3 115.7(2)
O2 P1 O3 101.0(2)
O1 P1 C5 113.3(2)
O2 P1 C5 101.9(2)
O3 P1 C5 106.2(2)
C3 O3 P1 121.2(4)
C1 O2 P1 123.4(4)
N1 C10 C9 112.9(4)
N1 C10 H10A 109.0
C9 C10 H10A 109.0
N1 C10 H10B 109.0
C9 C10 H10B 109.0
H10A C10 H10B 107.8
C10 C9 C8 109.5(4)
C10 C9 H9A 109.8
C8 C9 H9A 109.8
C10 C9 H9B 109.8
C8 C9 H9B 109.8
H9A C9 H9B 108.2
C7 C8 C9 111.4(4)
C7 C8 H8A 109.3
C9 C8 H8A 109.3
C7 C8 H8B 109.3
C9 C8 H8B 109.3
H8A C8 H8B 108.0
C5 C7 C8 114.1(4)
C5 C7 H7A 108.7
C8 C7 H7A 108.7
C5 C7 H7B 108.7
C8 C7 H7B 108.7
H7A C7 H7B 107.6
C6 C5 C7 125.9(5)
C6 C5 P1 117.8(4)
C7 C5 P1 116.3(4)
C5 C6 H6A 121(3)
C5 C6 H6B 123(3)
H6A C6 H6B 116(4)
N5 C13 N3 118.5(4)
N5 C13 C12 123.8(4)
N3 C13 C12 117.7(4)
N4 C14 N3 129.3(5)
N4 C14 H14 114(3)
N3 C14 H14 116(3)
C14 N3 C13 118.2(4)
C15 C12 N2 111.2(4)
C15 C12 C13 116.7(4)
N2 C12 C13 132.1(4)
N4 C15 N1 127.2(4)
N4 C15 C12 127.4(4)
N1 C15 C12 105.4(4)
N2 C11 N1 114.8(4)
N2 C11 H11 126(3)
N1 C11 H11 119(3)

loop_
_geom_bond_atom_site_label_1
_geom_bond_atom_site_label_2
_geom_bond_distance
C17 C16 1.403(10)
C17 H17A 0.9800
C17 H17B 0.9800
C17 H17C 0.9800
C2 C1 1.455(8)
C2 H2A 0.9800
C2 H2B 0.9800
C2 H2C 0.9800
C16 O5 1.450(7)
C16 H16A 0.9900
C16 H16B 0.9900
C4 C3 1.480(8)
C4 H4A 0.9800
C4 H4B 0.9800
C4 H4C 0.9800
C18 O6 1.440(6)
C18 C19 1.497(8)
C18 H18A 0.9900
C18 H18B 0.9900
C3 O3 1.437(6)
C3 H3A 0.9900
C3 H3B 0.9900
C1 O2 1.445(7)
C1 H1A 0.9900
C1 H1B 0.9900
C19 H19A 0.9800
C19 H19B 0.9800
C19 H19C 0.9800
N5 C13 1.327(6)
N5 H5A 0.90(5)
N5 H5B 0.85(5)
N1 C11 1.358(6)
N1 C15 1.378(6)
N1 C10 1.472(6)
N2 C11 1.307(6)
N2 C12 1.384(6)
N4 C14 1.324(6)
N4 C15 1.344(6)
P2 O4 1.463(3)
P2 O5 1.572(4)
P2 O6 1.582(4)
P2 C20 1.796(5)
N6 C26 1.369(6)
N6 C30 1.373(6)
N6 C25 1.477(6)
N10 C28 1.325(6)
N10 H40A 0.84(5)
N10 H40B 0.86(5)
N9 C29 1.329(6)
N9 C30 1.342(6)
N7 C26 1.317(6)
N7 C27 1.385(6)
N8 C29 1.337(6)
N8 C28 1.351(6)
C26 H26 1.01(5)
C29 H29 1.03(5)
C28 C27 1.412(6)
C27 C30 1.379(6)
C25 C24 1.506(7)
C25 H25A 0.9900
C25 H25B 0.9900
C24 C23 1.528(6)
C24 H24A 0.9900
C24 H24B 0.9900
C23 C22 1.515(7)
C23 H23A 0.9900
C23 H23B 0.9900
C22 C20 1.510(6)
C22 H22A 0.9900
C22 H22B 0.9900
C20 C21 1.319(7)
C21 H21A 1.01(5)
C21 H21B 0.90(5)
P1 O1 1.466(4)
P1 O2 1.569(4)
P1 O3 1.575(4)
P1 C5 1.796(5)
C10 C9 1.480(7)
C10 H10A 0.9900
C10 H10B 0.9900
C9 C8 1.547(6)
C9 H9A 0.9900
C9 H9B 0.9900
C8 C7 1.519(7)
C8 H8A 0.9900
C8 H8B 0.9900
C7 C5 1.507(7)
C7 H7A 0.9900
C7 H7B 0.9900
C5 C6 1.297(7)
C6 H6A 1.00(5)
C6 H6B 0.97(5)
C13 N3 1.358(6)
C13 C12 1.411(6)
C14 N3 1.347(6)
C14 H14 0.97(5)
C12 C15 1.377(6)
C11 H11 0.94(5)

loop_
_geom_hbond_atom_site_label_D
_geom_hbond_atom_site_label_H
_geom_hbond_atom_site_label_A
_geom_hbond_distance_DH
_geom_hbond_distance_HA
_geom_hbond_distance_DA
_geom_hbond_angle_DHA
_geom_hbond_site_symmetry_A
N5 H5A N8 0.90(5) 2.08(5) 2.974(6) 171(4) 1_565
N5 H5B N7 0.85(5) 2.16(5) 3.001(6) 173(5) 1_665
N10 H40A N3 0.84(5) 2.19(5) 2.989(6) 159(5) 1_445
N10 H40B N2 0.86(5) 2.14(5) 3.000(6) 172(5) 1_545
C16 H16A O1 0.99 2.48 3.382(7) 151.3 2_656
